data_1511970
loop_
_publ_author_name
'Liu, Kang'
'Teng, Huai-Long'
'Yao, Lu'
'Tao, Hai-Yan'
'Wang, Chun-Jiang'

_publ_section_title
;
 Silver-Catalyzed Enantioselective Desymmetrization: Facile Access to
 Spirolactone-Pyrrolidines Containing a Spiro Quaternary Stereogenic
 Center
;
_journal_issue 9
_journal_name_full 'Organic Letters'
_journal_page_first 2250
_journal_paper_doi 10.1021/ol400821q
_journal_volume 15
_journal_year 2013
_chemical_formula_sum 'C22 H20 Br N O8'
_chemical_formula_weight 506.30
_chemical_name_systematic
; 
 ? 
;
_space_group_IT_number 4
_symmetry_cell_setting monoclinic
_symmetry_space_group_name_Hall 'P 2yb'
_symmetry_space_group_name_H-M 'P 1 21 1'
_atom_sites_solution_hydrogens geom
_atom_sites_solution_primary direct
_atom_sites_solution_secondary difmap
_audit_creation_method SHELXL-97
_cell_angle_alpha 90.00
_cell_angle_beta 90.573(15)
_cell_angle_gamma 90.00
_cell_formula_units_Z 2
_cell_length_a 9.065(4)
_cell_length_b 9.097(3)
_cell_length_c 13.423(5)
_cell_measurement_reflns_used 4755
_cell_measurement_temperature 298(2)
_cell_measurement_theta_max 29.67
_cell_measurement_theta_min 2.70
_cell_volume 1106.9(7)
_computing_cell_refinement 'Bruker SAINT'
_computing_data_collection 'Bruker APEX2'
_computing_data_reduction 'Bruker SAINT'
_computing_molecular_graphics 'Bruker SHELXTL'
_computing_publication_material 'Bruker SHELXTL'
_computing_structure_refinement 'SHELXL-97 (Sheldrick, 1997)'
_computing_structure_solution 'SHELXS-97 (Sheldrick, 1990)'
_diffrn_ambient_temperature 298(2)
_diffrn_measured_fraction_theta_full 0.998
_diffrn_measured_fraction_theta_max 0.998
_diffrn_measurement_device_type 'Bruker APEX-II CCD'
_diffrn_measurement_method '\f and \w scans'
_diffrn_radiation_monochromator graphite
_diffrn_radiation_source 'fine-focus sealed tube'
_diffrn_radiation_type MoK\a
_diffrn_radiation_wavelength 0.71073
_diffrn_reflns_av_R_equivalents 0.1067
_diffrn_reflns_av_sigmaI/netI 0.0771
_diffrn_reflns_limit_h_max 10
_diffrn_reflns_limit_h_min -10
_diffrn_reflns_limit_k_max 10
_diffrn_reflns_limit_k_min -11
_diffrn_reflns_limit_l_max 16
_diffrn_reflns_limit_l_min -16
_diffrn_reflns_number 7403
_diffrn_reflns_theta_full 25.50
_diffrn_reflns_theta_max 25.50
_diffrn_reflns_theta_min 2.25
_diffrn_standards_number 0
_exptl_absorpt_coefficient_mu 1.905
_exptl_absorpt_correction_T_max 0.8323
_exptl_absorpt_correction_T_min 0.8036
_exptl_absorpt_correction_type none
_exptl_crystal_density_diffrn 1.519
_exptl_crystal_density_method 'not measured'
_exptl_crystal_F_000 516
_exptl_crystal_size_max 0.12
_exptl_crystal_size_mid 0.10
_exptl_crystal_size_min 0.10
_refine_diff_density_max 0.757
_refine_diff_density_min -0.700
_refine_diff_density_rms 0.123
_refine_ls_abs_structure_details 'Flack H D (1983), Acta Cryst. A39, 876-881'
_refine_ls_abs_structure_Flack -0.019(13)
_refine_ls_extinction_method none
_refine_ls_goodness_of_fit_ref 1.029
_refine_ls_hydrogen_treatment mixed
_refine_ls_matrix_type full
_refine_ls_number_parameters 292
_refine_ls_number_reflns 4006
_refine_ls_number_restraints 1
_refine_ls_restrained_S_all 1.029
_refine_ls_R_factor_all 0.0734
_refine_ls_R_factor_gt 0.0680
_refine_ls_shift/su_max 0.001
_refine_ls_shift/su_mean 0.000
_refine_ls_structure_factor_coef Fsqd
_refine_ls_weighting_details 'calc w=1/[\s^2^(Fo^2^)+(0.1429P)^2^+0.0000P] where P=(Fo^2^+2Fc^2^)/3'
_refine_ls_weighting_scheme calc
_refine_ls_wR_factor_gt 0.1712
_refine_ls_wR_factor_ref 0.1792
_reflns_number_gt 3638
_reflns_number_total 4006
_reflns_threshold_expression >2sigma(I)
_cod_data_source_file ol400821q_si_002.cif
_cod_data_source_block e:\121219d\work\t
_cod_depositor_comments
;
The following automatic conversions were performed:

'_symmetry_cell_setting' value 'Monoclinic' changed to 'monoclinic'
according to /home/saulius/struct/CIF-dictionaries/cif_core.dic
dictionary named 'cif_core.dic' version 2.4.2 from 2011-04-26.

Automatic conversion script
Id: cif_fix_values 1891 2012-01-12 08:04:46Z andrius 
;
_cod_original_sg_symbol_H-M P2(1)
_cod_database_code 1511970

loop_
_symmetry_equiv_pos_as_xyz
'x, y, z'
'-x, y+1/2, -z'

loop_
_atom_site_label
_atom_site_type_symbol
_atom_site_fract_x
_atom_site_fract_y
_atom_site_fract_z
_atom_site_U_iso_or_equiv
_atom_site_adp_type
_atom_site_occupancy
_atom_site_symmetry_multiplicity
_atom_site_calc_flag
_atom_site_refinement_flags
Br1 Br 1.55397(5) 0.88934(9) 0.56220(4) 0.0609(3) Uani 1 1 d .
C1 C 1.3618(5) 0.8384(6) 0.5172(4) 0.0410(12) Uani 1 1 d .
C2 C 1.3037(5) 0.9041(7) 0.4346(4) 0.0417(11) Uani 1 1 d .
H2 H 1.3572 0.9739 0.3996 0.050 Uiso 1 1 calc R
C3 C 1.1624(5) 0.8642(6) 0.4040(3) 0.0355(10) Uani 1 1 d .
H3 H 1.1215 0.9069 0.3471 0.043 Uiso 1 1 calc R
C4 C 1.0815(5) 0.7618(5) 0.4568(3) 0.0294(9) Uani 1 1 d .
C5 C 1.1436(6) 0.6986(5) 0.5406(4) 0.0346(10) Uani 1 1 d .
H5 H 1.0892 0.6311 0.5771 0.042 Uiso 1 1 calc R
C6 C 1.2843(6) 0.7337(6) 0.5710(4) 0.0409(12) Uani 1 1 d .
H6 H 1.3269 0.6884 0.6263 0.049 Uiso 1 1 calc R
C7 C 0.9283(5) 0.7141(5) 0.4278(3) 0.0266(9) Uani 1 1 d .
H7 H 0.8737 0.6943 0.4890 0.032 Uiso 1 1 calc R
C8 C 0.9194(5) 0.5721(5) 0.3597(3) 0.0263(8) Uani 1 1 d .
H8 H 0.8696 0.4952 0.3978 0.032 Uiso 1 1 calc R
C9 C 0.8169(5) 0.6162(5) 0.2731(3) 0.0269(9) Uani 1 1 d .
H9 H 0.7485 0.5348 0.2599 0.032 Uiso 1 1 calc R
C10 C 0.7309(5) 0.7417(5) 0.3224(3) 0.0296(9) Uani 1 1 d .
H10 H 0.6709 0.6979 0.3750 0.036 Uiso 1 1 calc R
C11 C 0.8983(5) 0.6550(5) 0.1734(3) 0.0277(9) Uani 1 1 d .
C12 C 1.0639(6) 0.6458(6) 0.1748(4) 0.0364(10) Uani 1 1 d .
H12 H 1.1150 0.6896 0.1229 0.044 Uiso 1 1 calc R
C13 C 1.1409(5) 0.5789(6) 0.2455(4) 0.0360(10) Uani 1 1 d .
H13 H 1.2429 0.5727 0.2398 0.043 Uiso 1 1 calc R
C14 C 1.0702(5) 0.5147(5) 0.3324(4) 0.0313(9) Uani 1 1 d .
C15 C 0.8085(7) 0.8091(7) 0.0512(4) 0.0441(12) Uani 1 1 d .
C16 C 0.7884(7) 0.6557(7) 0.0172(4) 0.0420(12) Uani 1 1 d .
C17 C 0.8411(6) 0.5647(6) 0.0864(3) 0.0336(10) Uani 1 1 d .
C18 C 0.6300(6) 0.8349(6) 0.2593(4) 0.0361(11) Uani 1 1 d .
C19 C 0.4421(8) 0.8172(10) 0.1375(6) 0.0678(19) Uani 1 1 d .
H19A H 0.3654 0.8550 0.1792 0.102 Uiso 1 1 calc R
H19B H 0.4010 0.7469 0.0917 0.102 Uiso 1 1 calc R
H19C H 0.4858 0.8966 0.1010 0.102 Uiso 1 1 calc R
C20 C 0.8435(6) 0.4035(7) 0.0827(3) 0.0391(10) Uani 1 1 d .
C21 C 0.8987(10) 0.1857(7) 0.1713(6) 0.0608(18) Uani 1 1 d .
H21A H 0.7991 0.1499 0.1728 0.091 Uiso 1 1 calc R
H21B H 0.9500 0.1557 0.2308 0.091 Uiso 1 1 calc R
H21C H 0.9478 0.1463 0.1141 0.091 Uiso 1 1 calc R
C22 C 0.6671(15) 0.7200(11) -0.1347(7) 0.107(4) Uani 1 1 d .
H22A H 0.5800 0.7598 -0.1048 0.161 Uiso 1 1 calc R
H22B H 0.6412 0.6732 -0.1966 0.161 Uiso 1 1 calc R
H22C H 0.7361 0.7978 -0.1469 0.161 Uiso 1 1 calc R
N1 N 0.8481(4) 0.8258(4) 0.3714(3) 0.0309(8) Uani 1 1 d .
H1A H 0.9069 0.8690 0.3261 0.037 Uiso 1 1 d R
O1 O 1.1310(4) 0.4225(4) 0.3827(3) 0.0510(10) Uani 1 1 d .
O2 O 0.8664(4) 0.8051(4) 0.1437(3) 0.0367(8) Uani 1 1 d .
O3 O 0.7796(7) 0.9218(5) 0.0112(4) 0.0692(14) Uani 1 1 d .
O4 O 0.6140(5) 0.9644(5) 0.2666(4) 0.0518(11) Uani 1 1 d .
O5 O 0.5537(4) 0.7468(5) 0.1988(3) 0.0500(10) Uani 1 1 d .
O6 O 0.7319(7) 0.6157(5) -0.0696(3) 0.0644(13) Uani 1 1 d .
O7 O 0.8037(8) 0.3337(5) 0.0139(4) 0.0737(16) Uani 1 1 d .
O8 O 0.8973(6) 0.3447(4) 0.1654(3) 0.0496(10) Uani 1 1 d .

loop_
_atom_site_aniso_label
_atom_site_aniso_U_11
_atom_site_aniso_U_22
_atom_site_aniso_U_33
_atom_site_aniso_U_23
_atom_site_aniso_U_13
_atom_site_aniso_U_12
Br1 0.0256(3) 0.0911(5) 0.0658(4) -0.0185(3) -0.0055(2) -0.0121(3)
C1 0.022(2) 0.053(3) 0.048(3) -0.015(2) 0.0000(19) -0.0026(19)
C2 0.032(2) 0.052(3) 0.042(2) -0.006(2) 0.0088(18) -0.011(2)
C3 0.034(2) 0.042(3) 0.031(2) -0.0025(19) 0.0000(17) -0.005(2)
C4 0.023(2) 0.032(2) 0.033(2) -0.0080(17) -0.0026(16) -0.0001(17)
C5 0.030(2) 0.034(3) 0.039(2) 0.0003(19) -0.0015(19) -0.0046(19)
C6 0.032(3) 0.045(3) 0.045(3) -0.001(2) -0.014(2) 0.006(2)
C7 0.022(2) 0.029(2) 0.029(2) -0.0022(16) -0.0001(16) -0.0017(17)
C8 0.023(2) 0.026(2) 0.029(2) 0.0004(16) -0.0013(16) -0.0038(16)
C9 0.0212(19) 0.026(2) 0.033(2) 0.0016(18) -0.0036(16) -0.0061(16)
C10 0.021(2) 0.032(2) 0.036(2) -0.0020(18) -0.0023(17) -0.0008(17)
C11 0.029(2) 0.026(2) 0.028(2) 0.0007(17) -0.0023(17) -0.0063(18)
C12 0.033(2) 0.044(3) 0.032(2) -0.0017(19) 0.0038(18) -0.009(2)
C13 0.019(2) 0.044(3) 0.045(3) -0.001(2) 0.0004(18) 0.0000(19)
C14 0.026(2) 0.028(2) 0.040(2) -0.0041(18) -0.0050(18) 0.0012(17)
C15 0.056(3) 0.039(3) 0.038(3) 0.008(2) 0.000(2) -0.008(3)
C16 0.052(3) 0.044(3) 0.031(2) 0.004(2) -0.008(2) -0.011(2)
C17 0.037(3) 0.033(2) 0.031(2) -0.0031(18) -0.0031(19) -0.0052(19)
C18 0.024(2) 0.038(3) 0.045(3) 0.003(2) -0.002(2) 0.0040(18)
C19 0.039(3) 0.085(5) 0.079(4) 0.017(4) -0.031(3) 0.000(3)
C20 0.046(3) 0.039(3) 0.032(2) -0.011(2) -0.0029(17) -0.001(2)
C21 0.086(5) 0.029(3) 0.067(4) 0.001(3) 0.003(4) 0.007(3)
C22 0.169(12) 0.079(5) 0.071(5) 0.014(5) -0.072(7) -0.007(7)
N1 0.0246(18) 0.0295(18) 0.039(2) -0.0023(15) -0.0060(15) -0.0001(15)
O1 0.0385(19) 0.049(2) 0.065(2) 0.0154(19) 0.0025(16) 0.0116(17)
O2 0.044(2) 0.0291(17) 0.0374(17) 0.0001(13) -0.0033(14) -0.0072(15)
O3 0.106(4) 0.040(3) 0.061(3) 0.014(2) -0.020(3) -0.003(2)
O4 0.053(3) 0.036(2) 0.066(3) 0.0023(18) -0.0064(19) 0.0107(18)
O5 0.036(2) 0.049(2) 0.065(2) 0.0035(19) -0.0241(18) 0.0001(16)
O6 0.101(4) 0.053(3) 0.038(2) 0.0038(19) -0.028(2) -0.009(3)
O7 0.111(5) 0.053(3) 0.057(3) -0.022(2) -0.029(3) 0.008(3)
O8 0.075(3) 0.031(2) 0.0422(19) -0.0014(14) -0.0098(18) -0.0027(17)

loop_
_atom_type_symbol
_atom_type_description
_atom_type_scat_dispersion_real
_atom_type_scat_dispersion_imag
_atom_type_scat_source
C C 0.0033 0.0016 'International Tables Vol C Tables 4.2.6.8 and 6.1.1.4'
H H 0.0000 0.0000 'International Tables Vol C Tables 4.2.6.8 and 6.1.1.4'
N N 0.0061 0.0033 'International Tables Vol C Tables 4.2.6.8 and 6.1.1.4'
O O 0.0106 0.0060 'International Tables Vol C Tables 4.2.6.8 and 6.1.1.4'
Br Br -0.2901 2.4595 'International Tables Vol C Tables 4.2.6.8 and 6.1.1.4'

loop_
_geom_angle_atom_site_label_1
_geom_angle_atom_site_label_2
_geom_angle_atom_site_label_3
_geom_angle
C2 C1 C6 122.1(5)
C2 C1 Br1 120.0(4)
C6 C1 Br1 118.0(4)
C1 C2 C3 118.3(5)
C1 C2 H2 120.8
C3 C2 H2 120.8
C4 C3 C2 121.0(5)
C4 C3 H3 119.5
C2 C3 H3 119.5
C5 C4 C3 119.0(4)
C5 C4 C7 117.4(4)
C3 C4 C7 123.6(4)
C6 C5 C4 121.1(5)
C6 C5 H5 119.5
C4 C5 H5 119.5
C5 C6 C1 118.5(5)
C5 C6 H6 120.7
C1 C6 H6 120.7
N1 C7 C4 112.9(4)
N1 C7 C8 104.3(3)
C4 C7 C8 115.3(4)
N1 C7 H7 108.1
C4 C7 H7 108.1
C8 C7 H7 108.1
C14 C8 C9 116.7(4)
C14 C8 C7 112.4(4)
C9 C8 C7 104.5(4)
C14 C8 H8 107.6
C9 C8 H8 107.6
C7 C8 H8 107.6
C8 C9 C10 100.0(3)
C8 C9 C11 114.6(4)
C10 C9 C11 116.3(4)
C8 C9 H9 108.5
C10 C9 H9 108.5
C11 C9 H9 108.5
N1 C10 C18 113.2(4)
N1 C10 C9 102.3(3)
C18 C10 C9 119.0(4)
N1 C10 H10 107.2
C18 C10 H10 107.2
C9 C10 H10 107.2
O2 C11 C12 104.6(4)
O2 C11 C17 103.4(4)
C12 C11 C17 108.3(4)
O2 C11 C9 110.5(4)
C12 C11 C9 117.0(4)
C17 C11 C9 112.0(4)
C13 C12 C11 123.7(4)
C13 C12 H12 118.1
C11 C12 H12 118.1
C12 C13 C14 121.7(4)
C12 C13 H13 119.2
C14 C13 H13 119.2
O1 C14 C13 121.5(4)
O1 C14 C8 120.9(4)
C13 C14 C8 117.5(4)
O3 C15 O2 121.6(5)
O3 C15 C16 130.6(5)
O2 C15 C16 107.8(4)
O6 C16 C17 125.3(5)
O6 C16 C15 125.3(5)
C17 C16 C15 109.3(5)
C16 C17 C20 127.2(5)
C16 C17 C11 108.6(4)
C20 C17 C11 124.2(4)
O4 C18 O5 125.7(5)
O4 C18 C10 125.8(5)
O5 C18 C10 108.3(4)
O5 C19 H19A 109.5
O5 C19 H19B 109.5
H19A C19 H19B 109.5
O5 C19 H19C 109.5
H19A C19 H19C 109.5
H19B C19 H19C 109.5
O7 C20 O8 123.3(6)
O7 C20 C17 124.2(5)
O8 C20 C17 112.5(4)
O8 C21 H21A 109.5
O8 C21 H21B 109.5
H21A C21 H21B 109.5
O8 C21 H21C 109.5
H21A C21 H21C 109.5
H21B C21 H21C 109.5
O6 C22 H22A 109.5
O6 C22 H22B 109.5
H22A C22 H22B 109.5
O6 C22 H22C 109.5
H22A C22 H22C 109.5
H22B C22 H22C 109.5
C7 N1 C10 103.1(3)
C7 N1 H1A 111.0
C10 N1 H1A 111.0
C15 O2 C11 110.8(4)
C18 O5 C19 115.9(5)
C16 O6 C22 121.1(6)
C20 O8 C21 116.9(5)

loop_
_geom_bond_atom_site_label_1
_geom_bond_atom_site_label_2
_geom_bond_distance
Br1 C1 1.896(5)
C1 C2 1.360(8)
C1 C6 1.390(8)
C2 C3 1.390(7)
C2 H2 0.9300
C3 C4 1.385(7)
C3 H3 0.9300
C4 C5 1.378(7)
C4 C7 1.502(6)
C5 C6 1.374(7)
C5 H5 0.9300
C6 H6 0.9300
C7 N1 1.457(6)
C7 C8 1.584(6)
C7 H7 0.9800
C8 C14 1.511(6)
C8 C9 1.535(6)
C8 H8 0.9800
C9 C10 1.536(6)
C9 C11 1.575(6)
C9 H9 0.9800
C10 N1 1.459(6)
C10 C18 1.503(7)
C10 H10 0.9800
C11 O2 1.451(6)
C11 C12 1.503(7)
C11 C17 1.516(6)
C12 C13 1.321(8)
C12 H12 0.9300
C13 C14 1.459(7)
C13 H13 0.9300
C14 O1 1.207(6)
C15 O3 1.186(7)
C15 O2 1.344(7)
C15 C16 1.479(9)
C16 O6 1.320(7)
C16 C17 1.329(8)
C17 C20 1.467(8)
C18 O4 1.191(7)
C18 O5 1.331(7)
C19 O5 1.447(7)
C19 H19A 0.9600
C19 H19B 0.9600
C19 H19C 0.9600
C20 O7 1.175(7)
C20 O8 1.321(7)
C21 O8 1.449(7)
C21 H21A 0.9600
C21 H21B 0.9600
C21 H21C 0.9600
C22 O6 1.413(9)
C22 H22A 0.9600
C22 H22B 0.9600
C22 H22C 0.9600
N1 H1A 0.9025

loop_
_geom_hbond_atom_site_label_D
_geom_hbond_atom_site_label_H
_geom_hbond_atom_site_label_A
_geom_hbond_distance_DH
_geom_hbond_distance_HA
_geom_hbond_distance_DA
_geom_hbond_angle_DHA
_geom_hbond_site_symmetry_A
C19 H19B O7 0.96 2.45 3.005(8) 116.2 2_655
C12 H12 O7 0.93 2.38 3.293(7) 167.0 2_755
C6 H6 O4 0.93 2.55 3.401(7) 152.7 2_746
N1 H1A O2 0.90 2.54 3.068(5) 117.9 .

loop_
_geom_torsion_atom_site_label_1
_geom_torsion_atom_site_label_2
_geom_torsion_atom_site_label_3
_geom_torsion_atom_site_label_4
_geom_torsion
C6 C1 C2 C3 0.0(8)
Br1 C1 C2 C3 -179.8(4)
C1 C2 C3 C4 1.0(8)
C2 C3 C4 C5 -0.4(7)
C2 C3 C4 C7 179.9(5)
C3 C4 C5 C6 -1.2(7)
C7 C4 C5 C6 178.5(5)
C4 C5 C6 C1 2.1(8)
C2 C1 C6 C5 -1.5(8)
Br1 C1 C6 C5 178.3(4)
C5 C4 C7 N1 153.8(4)
C3 C4 C7 N1 -26.5(6)
C5 C4 C7 C8 -86.6(5)
C3 C4 C7 C8 93.1(5)
N1 C7 C8 C14 121.5(4)
C4 C7 C8 C14 -2.7(5)
N1 C7 C8 C9 -5.9(4)
C4 C7 C8 C9 -130.2(4)
C14 C8 C9 C10 -148.1(4)
C7 C8 C9 C10 -23.3(4)
C14 C8 C9 C11 -22.9(5)
C7 C8 C9 C11 101.9(4)
C8 C9 C10 N1 45.5(4)
C11 C9 C10 N1 -78.5(4)
C8 C9 C10 C18 171.2(4)
C11 C9 C10 C18 47.2(5)
C8 C9 C11 O2 -120.0(4)
C10 C9 C11 O2 -3.9(5)
C8 C9 C11 C12 -0.5(6)
C10 C9 C11 C12 115.6(5)
C8 C9 C11 C17 125.3(4)
C10 C9 C11 C17 -118.6(4)
O2 C11 C12 C13 137.5(5)
C17 C11 C12 C13 -112.7(6)
C9 C11 C12 C13 14.8(7)
C11 C12 C13 C14 -3.5(8)
C12 C13 C14 O1 160.2(5)
C12 C13 C14 C8 -22.1(7)
C9 C8 C14 O1 -147.2(4)
C7 C8 C14 O1 92.0(5)
C9 C8 C14 C13 35.0(6)
C7 C8 C14 C13 -85.7(5)
O3 C15 C16 O6 0.5(12)
O2 C15 C16 O6 178.9(6)
O3 C15 C16 C17 178.2(7)
O2 C15 C16 C17 -3.4(7)
O6 C16 C17 C20 -2.2(11)
C15 C16 C17 C20 -179.9(5)
O6 C16 C17 C11 178.8(6)
C15 C16 C17 C11 1.1(7)
O2 C11 C17 C16 1.4(6)
C12 C11 C17 C16 -109.2(5)
C9 C11 C17 C16 120.4(5)
O2 C11 C17 C20 -177.7(4)
C12 C11 C17 C20 71.7(6)
C9 C11 C17 C20 -58.7(6)
N1 C10 C18 O4 -20.6(8)
C9 C10 C18 O4 -140.9(6)
N1 C10 C18 O5 163.9(4)
C9 C10 C18 O5 43.6(6)
C16 C17 C20 O7 3.7(10)
C11 C17 C20 O7 -177.4(6)
C16 C17 C20 O8 -177.0(6)
C11 C17 C20 O8 1.9(7)
C4 C7 N1 C10 160.6(4)
C8 C7 N1 C10 34.8(4)
C18 C10 N1 C7 179.4(4)
C9 C10 N1 C7 -51.3(4)
O3 C15 O2 C11 -177.1(6)
C16 C15 O2 C11 4.3(6)
C12 C11 O2 C15 109.7(5)
C17 C11 O2 C15 -3.6(5)
C9 C11 O2 C15 -123.6(4)
O4 C18 O5 C19 -0.1(10)
C10 C18 O5 C19 175.4(5)
C17 C16 O6 C22 174.6(9)
C15 C16 O6 C22 -8.1(12)
O7 C20 O8 C21 -3.3(10)
C17 C20 O8 C21 177.4(6)
